data_4131100
loop_
_publ_author_name
'Ruccolo, Serge'
'Sattler, Wesley'
'Rong, Yi'
'Parkin, Gerard'

_publ_section_title
;
 Modulation of Zn-C Bond Lengths Induced by Ligand Architecture in Zinc
 Carbatrane Compounds.
;
_journal_issue 44
_journal_name_full 'Journal of the American Chemical Society'
_journal_page_first 14542
_journal_page_last 14545
_journal_paper_doi 10.1021/jacs.6b09250
_journal_volume 138
_journal_year 2016
_chemical_formula_sum 'C14 H15 N7 O S3 Zn'
_chemical_formula_weight 458.88
_space_group_crystal_system triclinic
_space_group_IT_number 2
_space_group_name_Hall '-P 1'
_space_group_name_H-M_alt 'P -1'
_atom_sites_solution_hydrogens geom
_audit_creation_method SHELXL-2014/7
_cell_angle_alpha 68.636(4)
_cell_angle_beta 69.584(5)
_cell_angle_gamma 70.758(5)
_cell_formula_units_Z 4
_cell_length_a 11.307(4)
_cell_length_b 13.657(4)
_cell_length_c 13.962(4)
_cell_measurement_reflns_used 4023
_cell_measurement_temperature 200(2)
_cell_measurement_theta_max 25.39
_cell_measurement_theta_min 2.14
_cell_volume 1830.4(10)
_computing_cell_refinement 'Bruker SAINT'
_computing_data_collection 'Bruker APEX2'
_computing_data_reduction 'Bruker SAINT'
_computing_molecular_graphics 'Bruker SHELXTL'
_computing_publication_material 'Bruker SHELXTL'
_computing_structure_refinement 'SHELXL-2014/7 (Sheldrick, 2014)'
_computing_structure_solution 'SHELXS-97 (Sheldrick, 2008)'
_diffrn_ambient_temperature 200(2)
_diffrn_measured_fraction_theta_full 1.000
_diffrn_measured_fraction_theta_max 1.000
_diffrn_measurement_device_type 'Bruker APEX-II CCD'
_diffrn_measurement_method '\f and \w scans'
_diffrn_radiation_type MoK\a
_diffrn_radiation_wavelength 0.71073
_diffrn_reflns_av_R_equivalents 0.0997
_diffrn_reflns_av_unetI/netI 0.1211
_diffrn_reflns_Laue_measured_fraction_full 1.000
_diffrn_reflns_Laue_measured_fraction_max 1.000
_diffrn_reflns_limit_h_max 14
_diffrn_reflns_limit_h_min -14
_diffrn_reflns_limit_k_max 17
_diffrn_reflns_limit_k_min -17
_diffrn_reflns_limit_l_max 17
_diffrn_reflns_limit_l_min -17
_diffrn_reflns_number 22285
_diffrn_reflns_point_group_measured_fraction_full 1.000
_diffrn_reflns_point_group_measured_fraction_max 1.000
_diffrn_reflns_theta_full 25.242
_diffrn_reflns_theta_max 26.372
_diffrn_reflns_theta_min 1.622
_exptl_absorpt_coefficient_mu 1.704
_exptl_absorpt_correction_T_max 0.9667
_exptl_absorpt_correction_T_min 0.8089
_exptl_absorpt_correction_type empirical
_exptl_absorpt_process_details sadabs
_exptl_crystal_colour COLORLESS
_exptl_crystal_density_diffrn 1.665
_exptl_crystal_description PLATE
_exptl_crystal_F_000 936
_exptl_crystal_size_max 0.130
_exptl_crystal_size_mid 0.120
_exptl_crystal_size_min 0.020
_refine_diff_density_max 0.444
_refine_diff_density_min -0.441
_refine_diff_density_rms 0.102
_refine_ls_extinction_method none
_refine_ls_goodness_of_fit_ref 1.001
_refine_ls_hydrogen_treatment constr
_refine_ls_matrix_type full
_refine_ls_number_parameters 475
_refine_ls_number_reflns 7484
_refine_ls_number_restraints 0
_refine_ls_restrained_S_all 1.001
_refine_ls_R_factor_all 0.1234
_refine_ls_R_factor_gt 0.0513
_refine_ls_shift/su_max 0.001
_refine_ls_shift/su_mean 0.000
_refine_ls_structure_factor_coef Fsqd
_refine_ls_weighting_details 'w=1/[\s^2^(Fo^2^)+(0.0185P)^2^] where P=(Fo^2^+2Fc^2^)/3'
_refine_ls_weighting_scheme calc
_refine_ls_wR_factor_gt 0.0759
_refine_ls_wR_factor_ref 0.0933
_reflns_Friedel_coverage 0.000
_reflns_number_gt 4059
_reflns_number_total 7484
_reflns_threshold_expression 'I > 2\s(I)'
_cod_data_source_file 5ZNNS10_2.cif
_cod_data_source_block 5ZNNS10
_cod_depositor_comments
;
The following automatic conversions were performed:

data item '_exptl_absorpt_correction_type' value 'EMPIRICAL' was
changed to 'empirical' in accordance with the
/home/saulius/struct/COD-crude-data/automatic-downloads/DataCite-retrospective/ACS/depositions/lib/dictionaries/cif_core.dic
dictionary named 'cif_core.dic' version 2.4.2 last updated on
2011-04-26.

Automatic conversion script
Id: cif_fix_values 6909 2019-04-08 15:41:33Z antanas 
;
_cod_original_cell_volume 1830.5(10)
_cod_database_code 4131100
_shelx_shelxl_version_number 2014/7
_shelx_space_group_comment
; 
The symmetry employed for this shelxl refinement is uniquely defined 
by the following loop, which should always be used as a source of 
symmetry information in preference to the above space-group names. 
They are only intended as comments. 
;
_shelx_estimated_absorpt_t_min 0.809
_shelx_estimated_absorpt_t_max 0.967

loop_
_space_group_symop_operation_xyz
'x, y, z'
'-x, -y, -z'

loop_
_atom_site_label
_atom_site_type_symbol
_atom_site_fract_x
_atom_site_fract_y
_atom_site_fract_z
_atom_site_U_iso_or_equiv
_atom_site_adp_type
_atom_site_occupancy
_atom_site_site_symmetry_order
_atom_site_calc_flag
_atom_site_refinement_flags_posn
_atom_site_refinement_flags_adp
Zn1 Zn -0.49721(5) 0.70469(5) 0.18833(5) 0.03003(17) Uani 1 1 d . .
S11 S -0.58686(13) 0.47159(10) 0.22716(11) 0.0354(3) Uani 1 1 d . .
S21 S -0.79721(12) 0.66865(11) 0.21989(11) 0.0368(4) Uani 1 1 d . .
S31 S -0.69443(13) 0.56076(11) 0.40966(10) 0.0365(4) Uani 1 1 d . .
O1 O -0.2635(4) 0.8907(3) 0.1779(3) 0.0552(11) Uani 1 1 d . .
N1 N -0.3650(4) 0.8008(3) 0.1241(3) 0.0357(11) Uani 1 1 d . .
N11 N -0.4017(4) 0.5906(3) 0.1113(3) 0.0267(10) Uani 1 1 d . .
N12 N -0.3701(4) 0.4429(3) 0.0666(3) 0.0317(10) Uani 1 1 d . .
N21 N -0.6471(4) 0.8169(3) 0.1369(3) 0.0326(11) Uani 1 1 d . .
N22 N -0.8488(4) 0.8878(4) 0.1277(3) 0.0366(11) Uani 1 1 d . .
N31 N -0.5198(4) 0.6877(3) 0.3442(3) 0.0291(10) Uani 1 1 d . .
N32 N -0.6060(4) 0.6394(3) 0.5179(3) 0.0332(11) Uani 1 1 d . .
C1 C -0.3176(5) 0.8450(4) 0.1504(4) 0.0350(13) Uani 1 1 d . .
C3 C -0.6576(5) 0.5908(4) 0.2691(4) 0.0322(13) Uani 1 1 d . .
C11 C -0.4460(4) 0.5044(4) 0.1315(4) 0.0266(12) Uani 1 1 d . .
C12 C -0.2904(5) 0.5832(4) 0.0284(4) 0.0323(13) Uani 1 1 d . .
H12A H -0.2368 0.6337 -0.0040 0.039 Uiso 1 1 calc R U
C13 C -0.2703(5) 0.4928(4) 0.0011(4) 0.0335(13) Uani 1 1 d . .
H13A H -0.2005 0.4681 -0.0530 0.040 Uiso 1 1 calc R U
C14 C -0.3882(5) 0.3421(4) 0.0672(4) 0.0431(15) Uani 1 1 d . .
H14A H -0.3431 0.2815 0.1159 0.065 Uiso 1 1 calc R U
H14B H -0.3527 0.3334 -0.0048 0.065 Uiso 1 1 calc R U
H14C H -0.4809 0.3433 0.0910 0.065 Uiso 1 1 calc R U
C21 C -0.7609(5) 0.7955(4) 0.1586(4) 0.0306(12) Uani 1 1 d . .
C22 C -0.6622(5) 0.9264(4) 0.0904(4) 0.0392(14) Uani 1 1 d . .
H22A H -0.5961 0.9649 0.0660 0.047 Uiso 1 1 calc R U
C23 C -0.7862(5) 0.9704(4) 0.0851(4) 0.0446(15) Uani 1 1 d . .
H23A H -0.8231 1.0447 0.0570 0.053 Uiso 1 1 calc R U
C24 C -0.9861(5) 0.8975(5) 0.1440(4) 0.0499(16) Uani 1 1 d . .
H24A H -0.9959 0.8537 0.1063 0.075 Uiso 1 1 calc R U
H24B H -1.0282 0.9733 0.1163 0.075 Uiso 1 1 calc R U
H24C H -1.0267 0.8720 0.2203 0.075 Uiso 1 1 calc R U
C31 C -0.6009(4) 0.6325(4) 0.4227(4) 0.0264(12) Uani 1 1 d . .
C32 C -0.4706(5) 0.7311(4) 0.3935(4) 0.0376(14) Uani 1 1 d . .
H32A H -0.4099 0.7755 0.3577 0.045 Uiso 1 1 calc R U
C33 C -0.5211(5) 0.7012(4) 0.4992(4) 0.0381(14) Uani 1 1 d . .
H33A H -0.5022 0.7192 0.5510 0.046 Uiso 1 1 calc R U
C34 C -0.6858(5) 0.5906(4) 0.6215(4) 0.0432(15) Uani 1 1 d . .
H34A H -0.7772 0.6277 0.6263 0.065 Uiso 1 1 calc R U
H34B H -0.6593 0.5974 0.6781 0.065 Uiso 1 1 calc R U
H34C H -0.6744 0.5139 0.6295 0.065 Uiso 1 1 calc R U
Zn2 Zn -0.90439(6) 1.25458(5) 0.25203(5) 0.03324(17) Uani 1 1 d . .
S41 S -0.70892(13) 1.20873(11) 0.41757(11) 0.0368(4) Uani 1 1 d . .
S51 S -0.98195(14) 1.20580(11) 0.53017(11) 0.0395(4) Uani 1 1 d . .
S61 S -0.91147(13) 1.41359(11) 0.40144(11) 0.0376(4) Uani 1 1 d . .
O2 O -1.0729(5) 1.2116(4) 0.0496(4) 0.109(2) Uani 1 1 d . .
N2 N -0.9349(4) 1.2417(4) 0.1227(4) 0.0437(12) Uani 1 1 d . .
N41 N -0.7128(4) 1.1920(3) 0.2277(3) 0.0323(10) Uani 1 1 d . .
N42 N -0.5233(4) 1.1203(3) 0.2641(4) 0.0388(11) Uani 1 1 d . .
N51 N -1.0299(4) 1.1676(3) 0.3678(3) 0.0327(10) Uani 1 1 d . .
N52 N -1.1499(4) 1.1024(3) 0.5287(4) 0.0374(11) Uani 1 1 d . .
N61 N -0.9774(4) 1.4134(3) 0.2298(3) 0.0294(10) Uani 1 1 d . .
N62 N -1.0659(4) 1.5650(3) 0.2765(3) 0.0323(10) Uani 1 1 d . .
C2 C -1.0040(6) 1.2288(5) 0.0881(5) 0.0485(16) Uani 1 1 d . .
C4 C -0.8729(5) 1.2717(4) 0.4188(4) 0.0324(13) Uani 1 1 d . .
C41 C -0.6479(5) 1.1722(4) 0.2977(4) 0.0333(13) Uani 1 1 d . .
C42 C -0.6251(5) 1.1524(4) 0.1454(4) 0.0355(13) Uani 1 1 d . .
H42A H -0.6434 1.1556 0.0827 0.043 Uiso 1 1 calc R U
C43 C -0.5097(5) 1.1086(4) 0.1681(4) 0.0419(15) Uani 1 1 d . .
H43A H -0.4325 1.0755 0.1248 0.050 Uiso 1 1 calc R U
C44 C -0.4224(5) 1.0839(5) 0.3203(5) 0.0609(18) Uani 1 1 d . .
H44A H -0.3973 1.1467 0.3188 0.091 Uiso 1 1 calc R U
H44B H -0.3467 1.0367 0.2854 0.091 Uiso 1 1 calc R U
H44C H -0.4555 1.0440 0.3943 0.091 Uiso 1 1 calc R U
C51 C -1.0560(5) 1.1570(4) 0.4707(4) 0.0349(13) Uani 1 1 d . .
C52 C -1.1118(5) 1.1173(4) 0.3597(5) 0.0462(15) Uani 1 1 d . .
H52A H -1.1160 1.1117 0.2951 0.055 Uiso 1 1 calc R U
C53 C -1.1846(5) 1.0773(4) 0.4566(5) 0.0458(15) Uani 1 1 d . .
H53A H -1.2486 1.0388 0.4729 0.055 Uiso 1 1 calc R U
C54 C -1.2048(5) 1.0780(4) 0.6426(4) 0.0482(16) Uani 1 1 d . .
H54A H -1.1371 1.0314 0.6788 0.072 Uiso 1 1 calc R U
H54B H -1.2743 1.0407 0.6629 0.072 Uiso 1 1 calc R U
H54C H -1.2403 1.1453 0.6634 0.072 Uiso 1 1 calc R U
C61 C -0.9870(4) 1.4636(4) 0.2981(4) 0.0287(12) Uani 1 1 d . .
C62 C -1.0533(5) 1.4846(4) 0.1616(4) 0.0351(13) Uani 1 1 d . .
H62A H -1.0647 1.4704 0.1041 0.042 Uiso 1 1 calc R U
C63 C -1.1079(5) 1.5768(4) 0.1899(4) 0.0386(14) Uani 1 1 d . .
H63A H -1.1646 1.6385 0.1568 0.046 Uiso 1 1 calc R U
C64 C -1.1132(5) 1.6397(4) 0.3411(4) 0.0417(14) Uani 1 1 d . .
H64A H -1.1849 1.6176 0.4018 0.063 Uiso 1 1 calc R U
H64B H -1.1440 1.7128 0.2979 0.063 Uiso 1 1 calc R U
H64C H -1.0428 1.6389 0.3672 0.063 Uiso 1 1 calc R U

loop_
_atom_site_aniso_label
_atom_site_aniso_U_11
_atom_site_aniso_U_22
_atom_site_aniso_U_33
_atom_site_aniso_U_23
_atom_site_aniso_U_13
_atom_site_aniso_U_12
Zn1 0.0268(3) 0.0304(4) 0.0329(4) -0.0110(3) -0.0022(3) -0.0102(3)
S11 0.0370(8) 0.0308(8) 0.0394(9) -0.0131(7) -0.0001(7) -0.0160(7)
S21 0.0291(8) 0.0378(9) 0.0463(9) -0.0117(7) -0.0078(7) -0.0135(7)
S31 0.0375(8) 0.0403(9) 0.0336(8) -0.0113(7) 0.0001(7) -0.0204(7)
O1 0.047(3) 0.054(3) 0.075(3) -0.011(2) -0.029(2) -0.018(2)
N1 0.039(3) 0.032(3) 0.036(3) -0.013(2) -0.004(2) -0.012(2)
N11 0.027(2) 0.023(2) 0.028(2) -0.0068(19) -0.005(2) -0.006(2)
N12 0.029(2) 0.034(3) 0.037(3) -0.015(2) -0.007(2) -0.009(2)
N21 0.031(3) 0.027(3) 0.036(3) -0.010(2) -0.001(2) -0.009(2)
N22 0.025(3) 0.041(3) 0.040(3) -0.010(2) -0.004(2) -0.008(2)
N31 0.026(2) 0.028(3) 0.037(3) -0.011(2) -0.004(2) -0.013(2)
N32 0.028(3) 0.039(3) 0.031(3) -0.008(2) -0.005(2) -0.011(2)
C1 0.026(3) 0.035(4) 0.033(3) -0.003(3) -0.005(3) -0.005(3)
C3 0.033(3) 0.030(3) 0.036(3) -0.007(2) -0.007(3) -0.015(3)
C11 0.025(3) 0.025(3) 0.028(3) -0.009(2) -0.008(2) -0.002(2)
C12 0.027(3) 0.039(3) 0.031(3) -0.009(3) -0.004(3) -0.013(3)
C13 0.028(3) 0.040(3) 0.030(3) -0.013(3) -0.003(2) -0.007(3)
C14 0.045(4) 0.035(3) 0.054(4) -0.023(3) -0.009(3) -0.009(3)
C21 0.027(3) 0.032(3) 0.033(3) -0.011(3) -0.007(3) -0.005(3)
C22 0.035(3) 0.030(3) 0.040(3) -0.007(3) 0.000(3) -0.006(3)
C23 0.044(4) 0.029(3) 0.045(4) -0.005(3) -0.003(3) -0.004(3)
C24 0.028(3) 0.063(4) 0.051(4) -0.012(3) -0.009(3) -0.007(3)
C31 0.018(3) 0.028(3) 0.032(3) -0.013(2) -0.003(2) -0.003(2)
C32 0.029(3) 0.037(3) 0.046(4) -0.010(3) -0.007(3) -0.011(3)
C33 0.037(3) 0.041(4) 0.044(4) -0.016(3) -0.017(3) -0.008(3)
C34 0.044(4) 0.056(4) 0.031(3) -0.013(3) -0.006(3) -0.017(3)
Zn2 0.0299(4) 0.0353(4) 0.0360(4) -0.0124(3) -0.0082(3) -0.0072(3)
S41 0.0364(8) 0.0405(9) 0.0384(8) -0.0143(7) -0.0145(7) -0.0064(7)
S51 0.0471(9) 0.0412(9) 0.0331(8) -0.0120(7) -0.0053(7) -0.0175(7)
S61 0.0445(9) 0.0309(8) 0.0433(9) -0.0123(7) -0.0170(7) -0.0082(7)
O2 0.095(4) 0.132(5) 0.157(5) -0.082(4) -0.080(4) -0.003(4)
N2 0.040(3) 0.052(3) 0.045(3) -0.021(3) -0.014(2) -0.006(3)
N41 0.029(2) 0.032(3) 0.035(3) -0.015(2) -0.007(2) -0.001(2)
N42 0.032(3) 0.040(3) 0.051(3) -0.021(2) -0.019(2) 0.001(2)
N51 0.031(3) 0.032(3) 0.037(3) -0.016(2) -0.006(2) -0.007(2)
N52 0.034(3) 0.036(3) 0.040(3) -0.013(2) -0.003(2) -0.010(2)
N61 0.026(2) 0.031(3) 0.028(2) -0.005(2) -0.007(2) -0.007(2)
N62 0.030(3) 0.027(3) 0.039(3) -0.011(2) -0.007(2) -0.006(2)
C2 0.041(4) 0.056(4) 0.058(4) -0.031(3) -0.018(3) -0.001(3)
C4 0.032(3) 0.027(3) 0.035(3) -0.007(2) -0.008(3) -0.006(3)
C41 0.030(3) 0.031(3) 0.036(3) -0.006(3) -0.007(3) -0.009(3)
C42 0.038(3) 0.035(3) 0.038(3) -0.018(3) -0.004(3) -0.012(3)
C43 0.028(3) 0.047(4) 0.056(4) -0.031(3) -0.007(3) -0.003(3)
C44 0.043(4) 0.074(5) 0.073(5) -0.037(4) -0.032(4) 0.013(3)
C51 0.030(3) 0.030(3) 0.044(4) -0.012(3) -0.008(3) -0.005(3)
C52 0.042(4) 0.055(4) 0.056(4) -0.019(3) -0.019(3) -0.020(3)
C53 0.037(4) 0.039(4) 0.062(4) -0.013(3) -0.010(3) -0.015(3)
C54 0.040(4) 0.045(4) 0.043(4) -0.009(3) 0.009(3) -0.012(3)
C61 0.025(3) 0.031(3) 0.031(3) -0.009(3) -0.003(2) -0.012(3)
C62 0.029(3) 0.039(4) 0.036(3) -0.012(3) -0.012(3) -0.002(3)
C63 0.033(3) 0.038(4) 0.038(3) -0.003(3) -0.014(3) -0.004(3)
C64 0.036(3) 0.034(3) 0.050(4) -0.013(3) -0.005(3) -0.006(3)

loop_
_atom_type_symbol
_atom_type_description
_atom_type_scat_dispersion_real
_atom_type_scat_dispersion_imag
_atom_type_scat_source
C C 0.0033 0.0016 'International Tables Vol C Tables 4.2.6.8 and 6.1.1.4'
H H 0.0000 0.0000 'International Tables Vol C Tables 4.2.6.8 and 6.1.1.4'
N N 0.0061 0.0033 'International Tables Vol C Tables 4.2.6.8 and 6.1.1.4'
O O 0.0106 0.0060 'International Tables Vol C Tables 4.2.6.8 and 6.1.1.4'
S S 0.1246 0.1234 'International Tables Vol C Tables 4.2.6.8 and 6.1.1.4'
Zn Zn 0.2839 1.4301 'International Tables Vol C Tables 4.2.6.8 and 6.1.1.4'

loop_
_geom_angle_atom_site_label_1
_geom_angle_atom_site_label_2
_geom_angle_atom_site_label_3
_geom_angle
N11 Zn1 N21 117.20(15)
N11 Zn1 N31 126.51(15)
N21 Zn1 N31 110.41(15)
N11 Zn1 N1 99.30(16)
N21 Zn1 N1 97.49(17)
N31 Zn1 N1 97.25(16)
N11 Zn1 C3 81.87(16)
N21 Zn1 C3 82.46(16)
N31 Zn1 C3 81.54(15)
N1 Zn1 C3 178.68(16)
C11 S11 C3 100.9(2)
C21 S21 C3 101.7(2)
C31 S31 C3 101.3(2)
C1 N1 Zn1 139.8(4)
C11 N11 C12 105.7(4)
C11 N11 Zn1 122.2(3)
C12 N11 Zn1 132.0(3)
C11 N12 C13 106.6(4)
C11 N12 C14 126.4(4)
C13 N12 C14 126.9(4)
C21 N21 C22 106.8(4)
C21 N21 Zn1 122.1(3)
C22 N21 Zn1 130.5(4)
C21 N22 C23 107.2(4)
C21 N22 C24 126.0(4)
C23 N22 C24 126.7(5)
C31 N31 C32 105.1(4)
C31 N31 Zn1 122.3(3)
C32 N31 Zn1 132.4(3)
C31 N32 C33 106.9(4)
C31 N32 C34 126.7(4)
C33 N32 C34 126.4(4)
N1 C1 O1 178.4(6)
S11 C3 S31 111.3(3)
S11 C3 S21 111.3(3)
S31 C3 S21 111.7(3)
S11 C3 Zn1 107.7(2)
S31 C3 Zn1 108.3(2)
S21 C3 Zn1 106.3(2)
N11 C11 N12 111.5(4)
N11 C11 S11 126.5(4)
N12 C11 S11 122.0(4)
C13 C12 N11 109.0(4)
C12 C13 N12 107.2(4)
N21 C21 N22 110.0(4)
N21 C21 S21 126.1(4)
N22 C21 S21 123.9(4)
C23 C22 N21 108.9(5)
C22 C23 N22 107.1(5)
N31 C31 N32 111.3(4)
N31 C31 S31 126.5(4)
N32 C31 S31 122.2(4)
C33 C32 N31 110.0(5)
C32 C33 N32 106.6(5)
N61 Zn2 N41 121.08(16)
N61 Zn2 N2 98.31(17)
N41 Zn2 N2 100.61(17)
N61 Zn2 N51 111.58(15)
N41 Zn2 N51 119.71(16)
N2 Zn2 N51 98.71(18)
N61 Zn2 C4 81.22(16)
N41 Zn2 C4 80.99(16)
N2 Zn2 C4 178.32(17)
N51 Zn2 C4 80.01(16)
C41 S41 C4 102.6(2)
C51 S51 C4 102.2(2)
C61 S61 C4 101.4(2)
C2 N2 Zn2 147.1(5)
C41 N41 C42 106.1(4)
C41 N41 Zn2 123.7(3)
C42 N41 Zn2 130.0(4)
C41 N42 C43 107.1(4)
C41 N42 C44 126.5(5)
C43 N42 C44 126.4(5)
C51 N51 C52 105.4(4)
C51 N51 Zn2 124.1(3)
C52 N51 Zn2 130.2(4)
C51 N52 C53 105.8(4)
C51 N52 C54 126.9(5)
C53 N52 C54 127.3(5)
C61 N61 C62 106.6(4)
C61 N61 Zn2 122.8(3)
C62 N61 Zn2 128.8(3)
C61 N62 C63 106.7(4)
C61 N62 C64 126.8(4)
C63 N62 C64 125.9(4)
N2 C2 O2 177.0(7)
S41 C4 S51 112.8(3)
S41 C4 S61 113.5(3)
S51 C4 S61 112.3(3)
S41 C4 Zn2 105.8(2)
S51 C4 Zn2 107.0(2)
S61 C4 Zn2 104.7(2)
N41 C41 N42 110.4(4)
N41 C41 S41 126.5(4)
N42 C41 S41 123.1(4)
C43 C42 N41 108.9(5)
C42 C43 N42 107.5(5)
N51 C51 N52 111.7(5)
N51 C51 S51 126.5(4)
N52 C51 S51 121.8(4)
C53 C52 N51 109.5(5)
C52 C53 N52 107.5(5)
N61 C61 N62 110.4(4)
N61 C61 S61 127.0(4)
N62 C61 S61 122.7(4)
C63 C62 N61 109.2(5)
C62 C63 N62 107.2(5)

loop_
_geom_bond_atom_site_label_1
_geom_bond_atom_site_label_2
_geom_bond_distance
Zn1 N11 2.013(4)
Zn1 N21 2.017(4)
Zn1 N31 2.034(4)
Zn1 N1 2.064(4)
Zn1 C3 2.477(5)
S11 C11 1.752(5)
S11 C3 1.772(5)
S21 C21 1.745(5)
S21 C3 1.793(5)
S31 C31 1.749(5)
S31 C3 1.774(5)
O1 C1 1.227(6)
N1 C1 1.139(6)
N11 C11 1.329(5)
N11 C12 1.386(6)
N12 C11 1.341(5)
N12 C13 1.381(6)
N12 C14 1.454(6)
N21 C21 1.322(6)
N21 C22 1.374(6)
N22 C21 1.357(6)
N22 C23 1.367(6)
N22 C24 1.456(6)
N31 C31 1.329(5)
N31 C32 1.384(6)
N32 C31 1.347(6)
N32 C33 1.379(6)
N32 C34 1.460(6)
C12 C13 1.348(6)
C22 C23 1.348(7)
C32 C33 1.340(7)
Zn2 N61 1.997(4)
Zn2 N41 2.004(4)
Zn2 N2 2.029(5)
Zn2 N51 2.037(4)
Zn2 C4 2.575(5)
S41 C41 1.761(5)
S41 C4 1.765(5)
S51 C51 1.758(5)
S51 C4 1.767(5)
S61 C61 1.743(5)
S61 C4 1.783(5)
O2 C2 1.206(7)
N2 C2 1.136(6)
N41 C41 1.322(6)
N41 C42 1.379(6)
N42 C41 1.353(6)
N42 C43 1.357(6)
N42 C44 1.459(6)
N51 C51 1.323(6)
N51 C52 1.377(6)
N52 C51 1.350(6)
N52 C53 1.378(6)
N52 C54 1.445(6)
N61 C61 1.321(6)
N61 C62 1.391(6)
N62 C61 1.369(6)
N62 C63 1.386(6)
N62 C64 1.453(6)
C42 C43 1.340(7)
C52 C53 1.337(7)
C62 C63 1.342(6)
